data_7127395
loop_
_publ_author_name
'Hador, Rami'
'Lipstman, Sophia'
'Rescigno, Raffaella'
'Venditto, Vincenzo'
'Kol, Moshe'

_publ_section_title
;
 Aluminium complexes of salanol ligands: coordination chemistry and
 stereoselective lactide polymerization.
;
_journal_issue 88
_journal_name_full 'Chemical communications (Cambridge, England)'
_journal_page_first 13528
_journal_page_last 13531
_journal_paper_doi 10.1039/d0cc05957a
_journal_volume 56
_journal_year 2020
_chemical_absolute_configuration syn
_chemical_formula_moiety 'C42 H43 Al N2 O3, 2(C7 H8)'
_chemical_formula_sum 'C56 H59 Al N2 O3'
_chemical_formula_weight 835.03
_space_group_crystal_system triclinic
_space_group_IT_number 1
_space_group_name_Hall 'P 1'
_space_group_name_H-M_alt 'P 1'
_atom_sites_solution_hydrogens geom
_atom_sites_solution_primary direct
_atom_sites_solution_secondary difmap
_audit_creation_method SHELXL-2018/1
_audit_update_record
;
2020-08-18 deposited with the CCDC.	2020-10-07 downloaded from the CCDC.
;
_cell_angle_alpha 100.728(2)
_cell_angle_beta 97.616(2)
_cell_angle_gamma 109.850(2)
_cell_formula_units_Z 1
_cell_length_a 10.2589(4)
_cell_length_b 10.8028(4)
_cell_length_c 11.3273(4)
_cell_measurement_reflns_used 17517
_cell_measurement_temperature 110(2)
_cell_measurement_theta_max 26.606
_cell_measurement_theta_min 1.872
_cell_volume 1133.80(8)
_computing_cell_refinement 'Saint, Bruker-AXS'
_computing_data_collection 'Apex2, Bruker-AXS'
_computing_data_reduction 'Saint, Bruker-AXS'
_computing_structure_refinement 'SHELXL-2018/1 (Sheldrick, 2018)'
_computing_structure_solution 'SHELXT 2014/4 (Sheldrick, 2014)'
_diffrn_ambient_temperature 110(2)
_diffrn_detector_area_resol_mean 1.75
_diffrn_measured_fraction_theta_full 0.996
_diffrn_measured_fraction_theta_max 0.986
_diffrn_measurement_device_type 'ApexDUo, Bruker-AXS'
_diffrn_measurement_method '1 deg. \f and \w scans'
_diffrn_radiation_type MoK\a
_diffrn_radiation_wavelength 0.71073
_diffrn_reflns_av_R_equivalents 0.0373
_diffrn_reflns_av_unetI/netI 0.0606
_diffrn_reflns_Laue_measured_fraction_full 0.996
_diffrn_reflns_Laue_measured_fraction_max 0.986
_diffrn_reflns_limit_h_max 12
_diffrn_reflns_limit_h_min -12
_diffrn_reflns_limit_k_max 13
_diffrn_reflns_limit_k_min -13
_diffrn_reflns_limit_l_max 13
_diffrn_reflns_limit_l_min -14
_diffrn_reflns_number 17517
_diffrn_reflns_point_group_measured_fraction_full 0.996
_diffrn_reflns_point_group_measured_fraction_max 0.986
_diffrn_reflns_theta_full 25.242
_diffrn_reflns_theta_max 26.606
_diffrn_reflns_theta_min 1.872
_diffrn_source 'ImuS micro-focus'
_exptl_absorpt_coefficient_mu 0.092
_exptl_absorpt_correction_T_max 0.993
_exptl_absorpt_correction_T_min 0.956
_exptl_absorpt_correction_type multi-scan
_exptl_absorpt_process_details 'Sadabs, Bruker-AXS'
_exptl_crystal_colour colorless
_exptl_crystal_density_diffrn 1.223
_exptl_crystal_description block
_exptl_crystal_F_000 446
_exptl_crystal_size_max 0.495
_exptl_crystal_size_mid 0.175
_exptl_crystal_size_min 0.080
_refine_diff_density_max 0.622
_refine_diff_density_min -0.314
_refine_diff_density_rms 0.057
_refine_ls_abs_structure_details
;
 Refined as an inversion twin.
;
_refine_ls_abs_structure_Flack 0.0(3)
_refine_ls_extinction_method none
_refine_ls_goodness_of_fit_ref 1.030
_refine_ls_hydrogen_treatment constr
_refine_ls_matrix_type full
_refine_ls_number_parameters 562
_refine_ls_number_reflns 8340
_refine_ls_number_restraints 3
_refine_ls_restrained_S_all 1.030
_refine_ls_R_factor_all 0.0651
_refine_ls_R_factor_gt 0.0541
_refine_ls_shift/su_max 0.000
_refine_ls_shift/su_mean 0.000
_refine_ls_structure_factor_coef Fsqd
_refine_ls_weighting_details 'w=1/[\s^2^(Fo^2^)+(0.0683P)^2^+0.6574P] where P=(Fo^2^+2Fc^2^)/3'
_refine_ls_weighting_scheme calc
_refine_ls_wR_factor_gt 0.1322
_refine_ls_wR_factor_ref 0.1406
_reflns_Friedel_coverage 1.000
_reflns_Friedel_fraction_full 0.996
_reflns_Friedel_fraction_max 0.986
_reflns_number_gt 7164
_reflns_number_total 8340
_reflns_threshold_expression 'I > 2\s(I)'
_cod_data_source_file d0cc05957a2.cif
_cod_data_source_block mk451
_cod_depositor_comments 'Adding full bibliography for 7127394--7127395.cif.'
_cod_original_cell_volume 1133.80(7)
_cod_database_code 7127395
_shelx_shelxl_version_number 2018/1
_shelx_space_group_comment
;
The symmetry employed for this shelxl refinement is uniquely defined
by the following loop, which should always be used as a source of
symmetry information in preference to the above space-group names.
They are only intended as comments.
;
_shelx_estimated_absorpt_t_min 0.956
_shelx_estimated_absorpt_t_max 0.993

loop_
_space_group_symop_operation_xyz
'x, y, z'

loop_
_atom_site_label
_atom_site_type_symbol
_atom_site_fract_x
_atom_site_fract_y
_atom_site_fract_z
_atom_site_U_iso_or_equiv
_atom_site_adp_type
_atom_site_occupancy
_atom_site_site_symmetry_order
_atom_site_calc_flag
_atom_site_refinement_flags_posn
_atom_site_refinement_flags_adp
_atom_site_refinement_flags_occupancy
_atom_site_disorder_assembly
_atom_site_disorder_group
Al1 Al 0.50799(12) 0.45731(12) 0.45569(11) 0.0158(3) Uani 1 1 d . . . . .
O2 O 0.4955(3) 0.3744(3) 0.5812(3) 0.0195(6) Uani 1 1 d . . . . .
C3 C 0.5927(5) 0.3727(4) 0.6702(4) 0.0189(9) Uani 1 1 d . . . . .
C4 C 0.5638(5) 0.3586(4) 0.7859(4) 0.0205(9) Uani 1 1 d . . . . .
C5 C 0.6683(5) 0.3493(5) 0.8725(4) 0.0243(10) Uani 1 1 d . . . . .
H5 H 0.648326 0.336763 0.949948 0.029 Uiso 1 1 calc R U . . .
C6 C 0.7989(5) 0.3577(5) 0.8496(4) 0.0290(11) Uani 1 1 d . . . . .
H6 H 0.866889 0.349007 0.909840 0.035 Uiso 1 1 calc R U . . .
C7 C 0.8309(5) 0.3790(5) 0.7377(4) 0.0263(10) Uani 1 1 d . . . . .
H7 H 0.922197 0.388592 0.722404 0.032 Uiso 1 1 calc R U . . .
C8 C 0.7290(5) 0.3863(5) 0.6484(4) 0.0223(9) Uani 1 1 d . . . . .
C9 C 0.4306(4) 0.3637(5) 0.8219(4) 0.0209(9) Uani 1 1 d . . . . .
C10 C 0.3692(5) 0.4512(5) 0.7848(4) 0.0235(10) Uani 1 1 d . . . . .
H10 H 0.404315 0.499316 0.726317 0.028 Uiso 1 1 calc R U . . .
C11 C 0.2563(5) 0.4683(5) 0.8330(4) 0.0301(11) Uani 1 1 d . . . . .
H11 H 0.217258 0.530308 0.809355 0.036 Uiso 1 1 calc R U . . .
C12 C 0.2010(5) 0.3955(6) 0.9152(4) 0.0331(12) Uani 1 1 d . . . . .
H12 H 0.124338 0.407665 0.947952 0.040 Uiso 1 1 calc R U . . .
C13 C 0.2574(5) 0.3056(5) 0.9492(4) 0.0299(11) Uani 1 1 d . . . . .
H13 H 0.218312 0.254234 1.004325 0.036 Uiso 1 1 calc R U . . .
C14 C 0.3707(5) 0.2896(5) 0.9038(4) 0.0254(10) Uani 1 1 d . . . . .
H14 H 0.408802 0.227270 0.928368 0.031 Uiso 1 1 calc R U . . .
C15 C 0.7612(5) 0.4129(5) 0.5286(4) 0.0218(9) Uani 1 1 d . . . . .
H15A H 0.709883 0.328825 0.462471 0.026 Uiso 1 1 calc R U . . .
H15B H 0.864025 0.436877 0.532363 0.026 Uiso 1 1 calc R U . . .
N16 N 0.7196(4) 0.5263(4) 0.4970(3) 0.0182(7) Uani 1 1 d . . . . .
C17 C 0.7880(4) 0.6543(5) 0.5974(4) 0.0213(9) Uani 1 1 d . . . . .
H17A H 0.791128 0.633450 0.678988 0.026 Uiso 1 1 calc R U . . .
H17B H 0.734427 0.714770 0.592414 0.026 Uiso 1 1 calc R U . . .
C18 C 0.9368(5) 0.7214(7) 0.5782(5) 0.0438(15) Uani 1 1 d . . . . .
H18A H 1.006711 0.707563 0.638125 0.053 Uiso 1 1 calc R U . . .
H18B H 0.961116 0.820251 0.588571 0.053 Uiso 1 1 calc R U . . .
C19 C 0.9371(5) 0.6541(5) 0.4468(4) 0.0275(11) Uani 1 1 d . . . . .
H19A H 0.973740 0.723185 0.400529 0.033 Uiso 1 1 calc R U . . .
H19B H 0.996381 0.598364 0.447066 0.033 Uiso 1 1 calc R U . . .
C20 C 0.7817(4) 0.5650(5) 0.3902(4) 0.0205(9) Uani 1 1 d . . . . .
H20 H 0.774467 0.482036 0.328878 0.025 Uiso 1 1 calc R U . . .
C21 C 0.7058(4) 0.6440(5) 0.3299(4) 0.0190(9) Uani 1 1 d . . . . .
H21 H 0.748692 0.741815 0.375992 0.023 Uiso 1 1 calc R U . . .
C22 C 0.7183(5) 0.6331(5) 0.1941(4) 0.0234(10) Uani 1 1 d . . . . .
H22A H 0.792151 0.716044 0.185199 0.028 Uiso 1 1 calc R U . . .
H22B H 0.741691 0.553397 0.161528 0.028 Uiso 1 1 calc R U . . .
C23 C 0.5719(5) 0.6169(5) 0.1277(4) 0.0212(9) Uani 1 1 d . . . . .
H23A H 0.560993 0.705523 0.136106 0.025 Uiso 1 1 calc R U . . .
H23B H 0.552240 0.571033 0.039432 0.025 Uiso 1 1 calc R U . . .
C24 C 0.4777(5) 0.5284(5) 0.1967(4) 0.0190(9) Uani 1 1 d . . . . .
H24A H 0.381194 0.530225 0.181307 0.023 Uiso 1 1 calc R U . . .
H24B H 0.470788 0.433216 0.171117 0.023 Uiso 1 1 calc R U . . .
N25 N 0.5495(4) 0.5897(4) 0.3305(3) 0.0172(7) Uani 1 1 d . . . . .
C26 C 0.5017(4) 0.6997(4) 0.3813(4) 0.0187(9) Uani 1 1 d . . . . .
H26A H 0.469554 0.736656 0.314229 0.022 Uiso 1 1 calc R U . . .
H26B H 0.581256 0.774435 0.441219 0.022 Uiso 1 1 calc R U . . .
C27 C 0.3781(4) 0.6414(4) 0.4453(4) 0.0167(8) Uani 1 1 d . . . . .
C28 C 0.3590(4) 0.7575(4) 0.5346(4) 0.0182(9) Uani 1 1 d . . . . .
C29 C 0.3898(5) 0.8872(5) 0.5159(5) 0.0305(11) Uani 1 1 d . . . . .
H29 H 0.424444 0.906787 0.445058 0.037 Uiso 1 1 calc R U . . .
C30 C 0.3710(6) 0.9879(6) 0.5983(5) 0.0390(13) Uani 1 1 d . . . . .
H30 H 0.392676 1.076072 0.584449 0.047 Uiso 1 1 calc R U . . .
C31 C 0.3193(6) 0.9588(6) 0.7031(5) 0.0367(12) Uani 1 1 d . . . . .
H31 H 0.306009 1.027275 0.760608 0.044 Uiso 1 1 calc R U . . .
C32 C 0.2886(5) 0.8316(5) 0.7216(4) 0.0264(10) Uani 1 1 d . . . . .
H32 H 0.254217 0.812173 0.792630 0.032 Uiso 1 1 calc R U . . .
C33 C 0.3067(5) 0.7298(5) 0.6379(4) 0.0234(10) Uani 1 1 d . . . . .
H33 H 0.283402 0.641354 0.651439 0.028 Uiso 1 1 calc R U . . .
C34 C 0.2341(4) 0.5576(4) 0.3544(4) 0.0160(8) Uani 1 1 d . . . . .
C35 C 0.1808(4) 0.6123(5) 0.2667(4) 0.0194(9) Uani 1 1 d . . . . .
H35 H 0.233067 0.702180 0.262684 0.023 Uiso 1 1 calc R U . . .
C36 C 0.0513(4) 0.5368(5) 0.1843(4) 0.0234(10) Uani 1 1 d . . . . .
H36 H 0.016721 0.574218 0.123365 0.028 Uiso 1 1 calc R U . . .
C37 C -0.0258(5) 0.4075(5) 0.1924(4) 0.0278(11) Uani 1 1 d . . . . .
H37 H -0.114033 0.355562 0.136884 0.033 Uiso 1 1 calc R U . . .
C38 C 0.0253(5) 0.3528(5) 0.2816(5) 0.0295(11) Uani 1 1 d . . . . .
H38 H -0.028672 0.264326 0.288069 0.035 Uiso 1 1 calc R U . . .
C39 C 0.1548(5) 0.4278(5) 0.3605(4) 0.0220(9) Uani 1 1 d . . . . .
H39 H 0.190012 0.389432 0.420292 0.026 Uiso 1 1 calc R U . . .
O40 O 0.4169(3) 0.5592(3) 0.5134(3) 0.0182(6) Uani 1 1 d . . . . .
O41 O 0.4486(3) 0.3203(3) 0.3283(3) 0.0209(7) Uani 1 1 d . . . . .
C42 C 0.3730(5) 0.1834(5) 0.3140(4) 0.0248(10) Uani 1 1 d . . . . .
H42A H 0.270383 0.165588 0.294339 0.030 Uiso 1 1 calc R U . . .
H42B H 0.393685 0.159547 0.392825 0.030 Uiso 1 1 calc R U . . .
C43 C 0.4073(5) 0.0933(5) 0.2143(4) 0.0205(9) Uani 1 1 d . . . . .
C44 C 0.5144(5) 0.1467(5) 0.1547(4) 0.0251(10) Uani 1 1 d . . . . .
H44 H 0.566543 0.241877 0.175435 0.030 Uiso 1 1 calc R U . . .
C45 C 0.5466(6) 0.0612(5) 0.0637(4) 0.0302(11) Uani 1 1 d . . . . .
H45 H 0.618595 0.098810 0.021450 0.036 Uiso 1 1 calc R U . . .
C46 C 0.4740(5) -0.0769(5) 0.0357(4) 0.0293(11) Uani 1 1 d . . . . .
H46 H 0.497137 -0.135082 -0.024538 0.035 Uiso 1 1 calc R U . . .
C47 C 0.3669(5) -0.1309(5) 0.0957(4) 0.0309(11) Uani 1 1 d . . . . .
H47 H 0.315936 -0.226279 0.076228 0.037 Uiso 1 1 calc R U . . .
C48 C 0.3344(5) -0.0456(5) 0.1839(4) 0.0243(10) Uani 1 1 d . . . . .
H48 H 0.260502 -0.083241 0.224378 0.029 Uiso 1 1 calc R U . . .
C49 C 0.9560(6) 1.0779(5) 0.4948(5) 0.0411(14) Uani 1 1 d . . . . .
C50 C 1.0204(7) 1.0353(6) 0.4078(6) 0.0484(15) Uani 1 1 d . . . . .
H50 H 1.113744 1.037821 0.432160 0.058 Uiso 1 1 calc R U . . .
C51 C 0.9563(7) 0.9891(7) 0.2874(7) 0.0519(16) Uani 1 1 d . . . . .
H51 H 1.004418 0.960321 0.228303 0.062 Uiso 1 1 calc R U . . .
C52 C 0.8195(6) 0.9841(6) 0.2507(6) 0.0402(13) Uani 1 1 d . . . . .
H52 H 0.775436 0.953300 0.165874 0.048 Uiso 1 1 calc R U . . .
C53 C 0.7458(6) 1.0231(5) 0.3350(5) 0.0373(13) Uani 1 1 d . . . . .
H53 H 0.651638 1.017450 0.308948 0.045 Uiso 1 1 calc R U . . .
C54 C 0.8125(7) 1.0704(6) 0.4581(6) 0.0468(15) Uani 1 1 d . . . . .
H54 H 0.764393 1.097758 0.517856 0.056 Uiso 1 1 calc R U . . .
C55 C 1.0287(9) 1.1321(8) 0.6287(6) 0.064(2) Uani 1 1 d . . . . .
H55A H 1.126347 1.194273 0.636282 0.096 Uiso 1 1 calc R U . . .
H55B H 1.029702 1.056365 0.664392 0.096 Uiso 1 1 calc R U . . .
H55C H 0.977405 1.180825 0.672454 0.096 Uiso 1 1 calc R U . . .
C56 C 0.6999(6) 0.9692(6) 0.7838(5) 0.0419(14) Uani 1 1 d . . . . .
H56A H 0.709135 0.955088 0.697736 0.063 Uiso 1 1 calc R U . . .
H56B H 0.728970 1.066631 0.820473 0.063 Uiso 1 1 calc R U . . .
H56C H 0.600988 0.922149 0.787645 0.063 Uiso 1 1 calc R U . . .
C57 C 0.7919(5) 0.9143(6) 0.8526(5) 0.0337(12) Uani 1 1 d . . . . .
C58 C 0.7386(6) 0.7859(5) 0.8738(5) 0.0330(12) Uani 1 1 d . . . . .
H58 H 0.639564 0.734400 0.849200 0.040 Uiso 1 1 calc R U . . .
C59 C 0.8258(6) 0.7315(6) 0.9297(5) 0.0409(14) Uani 1 1 d . . . . .
H59 H 0.786318 0.642972 0.942377 0.049 Uiso 1 1 calc R U . . .
C60 C 0.9686(7) 0.8032(7) 0.9671(6) 0.0556(18) Uani 1 1 d . . . . .
H60 H 1.028548 0.764838 1.004880 0.067 Uiso 1 1 calc R U . . .
C61 C 1.0246(7) 0.9327(8) 0.9490(8) 0.068(2) Uani 1 1 d . . . . .
H61 H 1.123633 0.983692 0.974318 0.081 Uiso 1 1 calc R U . . .
C62 C 0.9366(7) 0.9874(7) 0.8944(6) 0.0528(17) Uani 1 1 d . . . . .
H62 H 0.975905 1.077427 0.885114 0.063 Uiso 1 1 calc R U . . .

loop_
_atom_site_aniso_label
_atom_site_aniso_U_11
_atom_site_aniso_U_22
_atom_site_aniso_U_33
_atom_site_aniso_U_23
_atom_site_aniso_U_13
_atom_site_aniso_U_12
Al1 0.0145(6) 0.0221(7) 0.0109(6) 0.0033(5) 0.0037(4) 0.0070(5)
O2 0.0181(14) 0.0297(17) 0.0127(14) 0.0053(12) 0.0039(11) 0.0114(13)
C3 0.023(2) 0.018(2) 0.015(2) 0.0025(16) 0.0024(16) 0.0083(18)
C4 0.023(2) 0.018(2) 0.018(2) 0.0021(17) 0.0041(17) 0.0054(18)
C5 0.028(2) 0.029(3) 0.015(2) 0.0058(18) 0.0011(18) 0.010(2)
C6 0.034(3) 0.034(3) 0.021(2) 0.009(2) -0.004(2) 0.018(2)
C7 0.023(2) 0.032(3) 0.030(3) 0.011(2) 0.0064(19) 0.016(2)
C8 0.027(2) 0.027(2) 0.017(2) 0.0061(18) 0.0049(18) 0.016(2)
C9 0.020(2) 0.024(2) 0.014(2) 0.0011(17) 0.0044(16) 0.0038(18)
C10 0.025(2) 0.029(3) 0.018(2) 0.0055(19) 0.0080(18) 0.010(2)
C11 0.027(2) 0.042(3) 0.024(2) 0.006(2) 0.010(2) 0.017(2)
C12 0.023(2) 0.050(3) 0.023(2) 0.006(2) 0.0099(19) 0.008(2)
C13 0.025(2) 0.035(3) 0.018(2) 0.004(2) 0.0059(18) -0.004(2)
C14 0.032(3) 0.021(2) 0.015(2) 0.0041(18) 0.0002(18) 0.002(2)
C15 0.024(2) 0.030(3) 0.016(2) 0.0064(18) 0.0086(17) 0.0139(19)
N16 0.0166(17) 0.028(2) 0.0138(17) 0.0051(15) 0.0063(13) 0.0118(15)
C17 0.020(2) 0.027(3) 0.016(2) 0.0023(18) 0.0049(17) 0.0089(19)
C18 0.024(3) 0.057(4) 0.029(3) -0.011(2) 0.007(2) 0.000(2)
C19 0.016(2) 0.043(3) 0.025(2) 0.009(2) 0.0081(18) 0.009(2)
C20 0.017(2) 0.029(3) 0.018(2) 0.0060(18) 0.0071(16) 0.0090(19)
C21 0.016(2) 0.024(2) 0.015(2) 0.0030(17) 0.0054(16) 0.0046(17)
C22 0.024(2) 0.031(3) 0.017(2) 0.0079(18) 0.0111(18) 0.0082(19)
C23 0.026(2) 0.026(2) 0.0113(19) 0.0057(17) 0.0049(17) 0.0080(19)
C24 0.023(2) 0.022(2) 0.0107(19) 0.0032(17) 0.0028(16) 0.0076(18)
N25 0.0130(16) 0.022(2) 0.0151(17) 0.0034(14) 0.0029(13) 0.0060(14)
C26 0.017(2) 0.021(2) 0.019(2) 0.0044(17) 0.0067(16) 0.0062(17)
C27 0.0146(19) 0.020(2) 0.015(2) 0.0033(16) 0.0039(16) 0.0058(17)
C28 0.0132(19) 0.023(2) 0.014(2) -0.0014(17) 0.0000(15) 0.0062(17)
C29 0.038(3) 0.022(3) 0.032(3) 0.003(2) 0.009(2) 0.013(2)
C30 0.046(3) 0.027(3) 0.040(3) 0.000(2) 0.008(2) 0.014(2)
C31 0.036(3) 0.032(3) 0.034(3) -0.012(2) 0.004(2) 0.015(2)
C32 0.021(2) 0.041(3) 0.015(2) 0.000(2) 0.0037(17) 0.013(2)
C33 0.019(2) 0.027(3) 0.019(2) -0.0007(18) 0.0011(17) 0.0078(19)
C34 0.0149(19) 0.020(2) 0.0144(19) 0.0023(16) 0.0044(15) 0.0081(17)
C35 0.017(2) 0.026(2) 0.018(2) 0.0054(18) 0.0083(17) 0.0090(18)
C36 0.019(2) 0.035(3) 0.018(2) 0.006(2) 0.0048(17) 0.012(2)
C37 0.019(2) 0.035(3) 0.023(2) -0.001(2) 0.0025(19) 0.008(2)
C38 0.025(2) 0.019(2) 0.040(3) 0.006(2) 0.008(2) 0.0031(19)
C39 0.020(2) 0.024(2) 0.025(2) 0.0073(19) 0.0088(18) 0.0100(18)
O40 0.0204(15) 0.0252(17) 0.0145(14) 0.0075(12) 0.0075(12) 0.0126(13)
O41 0.0258(16) 0.0198(17) 0.0133(14) 0.0022(12) 0.0054(12) 0.0043(13)
C42 0.031(2) 0.021(2) 0.022(2) 0.0046(18) 0.0115(19) 0.007(2)
C43 0.023(2) 0.025(2) 0.014(2) 0.0069(17) 0.0028(17) 0.0088(18)
C44 0.029(2) 0.025(3) 0.023(2) 0.0072(19) 0.0051(19) 0.011(2)
C45 0.041(3) 0.036(3) 0.022(2) 0.012(2) 0.016(2) 0.020(2)
C46 0.044(3) 0.036(3) 0.018(2) 0.006(2) 0.008(2) 0.026(2)
C47 0.039(3) 0.026(3) 0.027(3) 0.006(2) 0.001(2) 0.013(2)
C48 0.027(2) 0.026(3) 0.022(2) 0.0069(19) 0.0051(18) 0.011(2)
C49 0.047(3) 0.024(3) 0.039(3) 0.009(2) -0.011(3) 0.004(2)
C50 0.046(3) 0.039(4) 0.058(4) 0.012(3) 0.018(3) 0.010(3)
C51 0.044(3) 0.041(4) 0.069(5) 0.023(3) 0.011(3) 0.008(3)
C52 0.034(3) 0.030(3) 0.052(4) 0.017(3) 0.006(3) 0.005(2)
C53 0.033(3) 0.025(3) 0.044(3) 0.016(2) -0.005(2) 0.000(2)
C54 0.057(4) 0.030(3) 0.049(4) 0.013(3) 0.015(3) 0.008(3)
C55 0.080(5) 0.060(5) 0.043(4) 0.002(3) -0.002(3) 0.027(4)
C56 0.036(3) 0.046(4) 0.038(3) 0.004(3) 0.012(2) 0.010(3)
C57 0.034(3) 0.039(3) 0.025(3) 0.003(2) 0.014(2) 0.009(2)
C58 0.035(3) 0.035(3) 0.021(2) -0.002(2) 0.016(2) 0.004(2)
C59 0.053(4) 0.034(3) 0.030(3) 0.006(2) 0.022(3) 0.007(3)
C60 0.052(4) 0.060(4) 0.052(4) 0.027(3) 0.003(3) 0.013(3)
C61 0.043(4) 0.064(5) 0.079(5) 0.037(4) -0.009(3) -0.004(3)
C62 0.042(3) 0.040(4) 0.056(4) 0.021(3) -0.004(3) -0.008(3)

loop_
_atom_type_symbol
_atom_type_description
_atom_type_scat_dispersion_real
_atom_type_scat_dispersion_imag
_atom_type_scat_source
C C 0.0033 0.0016 'International Tables Vol C Tables 4.2.6.8 and 6.1.1.4'
H H 0.0000 0.0000 'International Tables Vol C Tables 4.2.6.8 and 6.1.1.4'
N N 0.0061 0.0033 'International Tables Vol C Tables 4.2.6.8 and 6.1.1.4'
O O 0.0106 0.0060 'International Tables Vol C Tables 4.2.6.8 and 6.1.1.4'
Al Al 0.0645 0.0514 'International Tables Vol C Tables 4.2.6.8 and 6.1.1.4'

loop_
_geom_angle_atom_site_label_1
_geom_angle_atom_site_label_2
_geom_angle_atom_site_label_3
_geom_angle
_geom_angle_site_symmetry_1
_geom_angle_site_symmetry_3
_geom_angle_publ_flag
O41 Al1 O40 128.37(15) . . ?
O41 Al1 O2 102.03(15) . . ?
O40 Al1 O2 93.02(14) . . ?
O41 Al1 N16 108.06(15) . . ?
O40 Al1 N16 120.65(15) . . ?
O2 Al1 N16 91.73(14) . . ?
O41 Al1 N25 87.88(14) . . ?
O40 Al1 N25 83.30(14) . . ?
O2 Al1 N25 169.51(15) . . ?
N16 Al1 N25 81.81(14) . . ?
C3 O2 Al1 132.5(3) . . ?
O2 C3 C4 121.6(4) . . ?
O2 C3 C8 119.3(4) . . ?
C4 C3 C8 119.1(4) . . ?
C5 C4 C3 118.4(4) . . ?
C5 C4 C9 119.2(4) . . ?
C3 C4 C9 122.2(4) . . ?
C6 C5 C4 122.3(4) . . ?
C6 C5 H5 118.9 . . ?
C4 C5 H5 118.9 . . ?
C5 C6 C7 119.5(4) . . ?
C5 C6 H6 120.2 . . ?
C7 C6 H6 120.2 . . ?
C8 C7 C6 119.8(4) . . ?
C8 C7 H7 120.1 . . ?
C6 C7 H7 120.1 . . ?
C7 C8 C3 120.6(4) . . ?
C7 C8 C15 121.2(4) . . ?
C3 C8 C15 118.2(4) . . ?
C10 C9 C14 117.9(4) . . ?
C10 C9 C4 121.3(4) . . ?
C14 C9 C4 120.6(4) . . ?
C11 C10 C9 120.3(4) . . ?
C11 C10 H10 119.8 . . ?
C9 C10 H10 119.8 . . ?
C12 C11 C10 120.5(5) . . ?
C12 C11 H11 119.8 . . ?
C10 C11 H11 119.8 . . ?
C13 C12 C11 119.7(5) . . ?
C13 C12 H12 120.1 . . ?
C11 C12 H12 120.1 . . ?
C12 C13 C14 120.4(4) . . ?
C12 C13 H13 119.8 . . ?
C14 C13 H13 119.8 . . ?
C13 C14 C9 121.2(5) . . ?
C13 C14 H14 119.4 . . ?
C9 C14 H14 119.4 . . ?
C8 C15 N16 112.6(3) . . ?
C8 C15 H15A 109.1 . . ?
N16 C15 H15A 109.1 . . ?
C8 C15 H15B 109.1 . . ?
N16 C15 H15B 109.1 . . ?
H15A C15 H15B 107.8 . . ?
C17 N16 C20 103.1(3) . . ?
C17 N16 C15 111.4(3) . . ?
C20 N16 C15 108.8(3) . . ?
C17 N16 Al1 114.5(3) . . ?
C20 N16 Al1 111.5(2) . . ?
C15 N16 Al1 107.4(3) . . ?
N16 C17 C18 106.1(4) . . ?
N16 C17 H17A 110.5 . . ?
C18 C17 H17A 110.5 . . ?
N16 C17 H17B 110.5 . . ?
C18 C17 H17B 110.5 . . ?
H17A C17 H17B 108.7 . . ?
C17 C18 C19 106.3(4) . . ?
C17 C18 H18A 110.5 . . ?
C19 C18 H18A 110.5 . . ?
C17 C18 H18B 110.5 . . ?
C19 C18 H18B 110.5 . . ?
H18A C18 H18B 108.7 . . ?
C20 C19 C18 104.5(4) . . ?
C20 C19 H19A 110.8 . . ?
C18 C19 H19A 110.8 . . ?
C20 C19 H19B 110.8 . . ?
C18 C19 H19B 110.8 . . ?
H19A C19 H19B 108.9 . . ?
N16 C20 C21 110.2(3) . . ?
N16 C20 C19 104.6(3) . . ?
C21 C20 C19 111.0(4) . . ?
N16 C20 H20 110.3 . . ?
C21 C20 H20 110.3 . . ?
C19 C20 H20 110.3 . . ?
N25 C21 C20 111.1(3) . . ?
N25 C21 C22 107.0(3) . . ?
C20 C21 C22 111.4(3) . . ?
N25 C21 H21 109.1 . . ?
C20 C21 H21 109.1 . . ?
C22 C21 H21 109.1 . . ?
C23 C22 C21 104.0(3) . . ?
C23 C22 H22A 111.0 . . ?
C21 C22 H22A 111.0 . . ?
C23 C22 H22B 111.0 . . ?
C21 C22 H22B 111.0 . . ?
H22A C22 H22B 109.0 . . ?
C24 C23 C22 100.9(3) . . ?
C24 C23 H23A 111.6 . . ?
C22 C23 H23A 111.6 . . ?
C24 C23 H23B 111.6 . . ?
C22 C23 H23B 111.6 . . ?
H23A C23 H23B 109.4 . . ?
N25 C24 C23 104.8(3) . . ?
N25 C24 H24A 110.8 . . ?
C23 C24 H24A 110.8 . . ?
N25 C24 H24B 110.8 . . ?
C23 C24 H24B 110.8 . . ?
H24A C24 H24B 108.9 . . ?
C26 N25 C24 109.5(3) . . ?
C26 N25 C21 111.6(3) . . ?
C24 N25 C21 104.4(3) . . ?
C26 N25 Al1 103.9(2) . . ?
C24 N25 Al1 117.5(3) . . ?
C21 N25 Al1 110.1(2) . . ?
N25 C26 C27 109.0(3) . . ?
N25 C26 H26A 109.9 . . ?
C27 C26 H26A 109.9 . . ?
N25 C26 H26B 109.9 . . ?
C27 C26 H26B 109.9 . . ?
H26A C26 H26B 108.3 . . ?
O40 C27 C28 108.6(3) . . ?
O40 C27 C26 106.6(3) . . ?
C28 C27 C26 110.3(3) . . ?
O40 C27 C34 109.8(3) . . ?
C28 C27 C34 107.9(3) . . ?
C26 C27 C34 113.6(3) . . ?
C29 C28 C33 118.8(4) . . ?
C29 C28 C27 123.2(4) . . ?
C33 C28 C27 118.0(4) . . ?
C30 C29 C28 121.2(5) . . ?
C30 C29 H29 119.4 . . ?
C28 C29 H29 119.4 . . ?
C29 C30 C31 119.4(5) . . ?
C29 C30 H30 120.3 . . ?
C31 C30 H30 120.3 . . ?
C32 C31 C30 119.6(5) . . ?
C32 C31 H31 120.2 . . ?
C30 C31 H31 120.2 . . ?
C31 C32 C33 121.0(5) . . ?
C31 C32 H32 119.5 . . ?
C33 C32 H32 119.5 . . ?
C28 C33 C32 120.1(4) . . ?
C28 C33 H33 120.0 . . ?
C32 C33 H33 120.0 . . ?
C39 C34 C35 118.6(4) . . ?
C39 C34 C27 120.7(4) . . ?
C35 C34 C27 120.7(4) . . ?
C34 C35 C36 120.9(4) . . ?
C34 C35 H35 119.6 . . ?
C36 C35 H35 119.6 . . ?
C37 C36 C35 119.3(4) . . ?
C37 C36 H36 120.3 . . ?
C35 C36 H36 120.3 . . ?
C36 C37 C38 120.2(4) . . ?
C36 C37 H37 119.9 . . ?
C38 C37 H37 119.9 . . ?
C39 C38 C37 119.6(4) . . ?
C39 C38 H38 120.2 . . ?
C37 C38 H38 120.2 . . ?
C38 C39 C34 121.3(4) . . ?
C38 C39 H39 119.3 . . ?
C34 C39 H39 119.3 . . ?
C27 O40 Al1 120.9(2) . . ?
C42 O41 Al1 131.7(3) . . ?
O41 C42 C43 113.2(4) . . ?
O41 C42 H42A 108.9 . . ?
C43 C42 H42A 108.9 . . ?
O41 C42 H42B 108.9 . . ?
C43 C42 H42B 108.9 . . ?
H42A C42 H42B 107.8 . . ?
C48 C43 C44 118.7(4) . . ?
C48 C43 C42 120.1(4) . . ?
C44 C43 C42 121.1(4) . . ?
C43 C44 C45 120.4(5) . . ?
C43 C44 H44 119.8 . . ?
C45 C44 H44 119.8 . . ?
C46 C45 C44 120.0(5) . . ?
C46 C45 H45 120.0 . . ?
C44 C45 H45 120.0 . . ?
C45 C46 C47 119.8(4) . . ?
C45 C46 H46 120.1 . . ?
C47 C46 H46 120.1 . . ?
C48 C47 C46 119.8(5) . . ?
C48 C47 H47 120.1 . . ?
C46 C47 H47 120.1 . . ?
C43 C48 C47 121.3(4) . . ?
C43 C48 H48 119.4 . . ?
C47 C48 H48 119.4 . . ?
C50 C49 C54 118.9(6) . . ?
C50 C49 C55 122.1(6) . . ?
C54 C49 C55 119.0(6) . . ?
C51 C50 C49 122.1(6) . . ?
C51 C50 H50 118.9 . . ?
C49 C50 H50 118.9 . . ?
C50 C51 C52 119.5(7) . . ?
C50 C51 H51 120.3 . . ?
C52 C51 H51 120.3 . . ?
C53 C52 C51 121.5(6) . . ?
C53 C52 H52 119.2 . . ?
C51 C52 H52 119.2 . . ?
C52 C53 C54 118.5(5) . . ?
C52 C53 H53 120.7 . . ?
C54 C53 H53 120.7 . . ?
C53 C54 C49 119.4(6) . . ?
C53 C54 H54 120.3 . . ?
C49 C54 H54 120.3 . . ?
C49 C55 H55A 109.5 . . ?
C49 C55 H55B 109.5 . . ?
H55A C55 H55B 109.5 . . ?
C49 C55 H55C 109.5 . . ?
H55A C55 H55C 109.5 . . ?
H55B C55 H55C 109.5 . . ?
C57 C56 H56A 109.5 . . ?
C57 C56 H56B 109.5 . . ?
H56A C56 H56B 109.5 . . ?
C57 C56 H56C 109.5 . . ?
H56A C56 H56C 109.5 . . ?
H56B C56 H56C 109.5 . . ?
C58 C57 C62 116.9(5) . . ?
C58 C57 C56 121.7(5) . . ?
C62 C57 C56 121.3(5) . . ?
C59 C58 C57 121.5(5) . . ?
C59 C58 H58 119.2 . . ?
C57 C58 H58 119.2 . . ?
C60 C59 C58 120.8(5) . . ?
C60 C59 H59 119.6 . . ?
C58 C59 H59 119.6 . . ?
C59 C60 C61 119.0(6) . . ?
C59 C60 H60 120.5 . . ?
C61 C60 H60 120.5 . . ?
C62 C61 C60 120.0(6) . . ?
C62 C61 H61 120.0 . . ?
C60 C61 H61 120.0 . . ?
C61 C62 C57 121.7(6) . . ?
C61 C62 H62 119.2 . . ?
C57 C62 H62 119.2 . . ?

loop_
_geom_bond_atom_site_label_1
_geom_bond_atom_site_label_2
_geom_bond_distance
_geom_bond_site_symmetry_2
_geom_bond_publ_flag
Al1 O41 1.733(3) . ?
Al1 O40 1.762(3) . ?
Al1 O2 1.812(3) . ?
Al1 N16 1.997(4) . ?
Al1 N25 2.177(4) . ?
O2 C3 1.328(5) . ?
C3 C4 1.405(6) . ?
C3 C8 1.416(6) . ?
C4 C5 1.398(6) . ?
C4 C9 1.493(6) . ?
C5 C6 1.374(7) . ?
C5 H5 0.9500 . ?
C6 C7 1.392(7) . ?
C6 H6 0.9500 . ?
C7 C8 1.388(6) . ?
C7 H7 0.9500 . ?
C8 C15 1.495(6) . ?
C9 C10 1.396(6) . ?
C9 C14 1.405(6) . ?
C10 C11 1.396(6) . ?
C10 H10 0.9500 . ?
C11 C12 1.384(7) . ?
C11 H11 0.9500 . ?
C12 C13 1.374(8) . ?
C12 H12 0.9500 . ?
C13 C14 1.381(7) . ?
C13 H13 0.9500 . ?
C14 H14 0.9500 . ?
C15 N16 1.513(6) . ?
C15 H15A 0.9900 . ?
C15 H15B 0.9900 . ?
N16 C17 1.498(6) . ?
N16 C20 1.502(5) . ?
C17 C18 1.517(7) . ?
C17 H17A 0.9900 . ?
C17 H17B 0.9900 . ?
C18 C19 1.531(7) . ?
C18 H18A 0.9900 . ?
C18 H18B 0.9900 . ?
C19 C20 1.529(6) . ?
C19 H19A 0.9900 . ?
C19 H19B 0.9900 . ?
C20 C21 1.527(6) . ?
C20 H20 1.0000 . ?
C21 N25 1.510(5) . ?
C21 C22 1.547(6) . ?
C21 H21 1.0000 . ?
C22 C23 1.525(6) . ?
C22 H22A 0.9900 . ?
C22 H22B 0.9900 . ?
C23 C24 1.519(6) . ?
C23 H23A 0.9900 . ?
C23 H23B 0.9900 . ?
C24 N25 1.509(5) . ?
C24 H24A 0.9900 . ?
C24 H24B 0.9900 . ?
N25 C26 1.484(5) . ?
C26 C27 1.550(6) . ?
C26 H26A 0.9900 . ?
C26 H26B 0.9900 . ?
C27 O40 1.398(5) . ?
C27 C28 1.544(6) . ?
C27 C34 1.551(5) . ?
C28 C29 1.391(7) . ?
C28 C33 1.391(6) . ?
C29 C30 1.380(7) . ?
C29 H29 0.9500 . ?
C30 C31 1.408(8) . ?
C30 H30 0.9500 . ?
C31 C32 1.365(8) . ?
C31 H31 0.9500 . ?
C32 C33 1.393(6) . ?
C32 H32 0.9500 . ?
C33 H33 0.9500 . ?
C34 C39 1.382(6) . ?
C34 C35 1.389(6) . ?
C35 C36 1.398(6) . ?
C35 H35 0.9500 . ?
C36 C37 1.379(7) . ?
C36 H36 0.9500 . ?
C37 C38 1.391(7) . ?
C37 H37 0.9500 . ?
C38 C39 1.380(7) . ?
C38 H38 0.9500 . ?
C39 H39 0.9500 . ?
O41 C42 1.383(5) . ?
C42 C43 1.508(6) . ?
C42 H42A 0.9900 . ?
C42 H42B 0.9900 . ?
C43 C48 1.380(6) . ?
C43 C44 1.381(6) . ?
C44 C45 1.402(7) . ?
C44 H44 0.9500 . ?
C45 C46 1.374(7) . ?
C45 H45 0.9500 . ?
C46 C47 1.385(7) . ?
C46 H46 0.9500 . ?
C47 C48 1.384(7) . ?
C47 H47 0.9500 . ?
C48 H48 0.9500 . ?
C49 C50 1.353(9) . ?
C49 C54 1.446(9) . ?
C49 C55 1.507(8) . ?
C50 C51 1.352(10) . ?
C50 H50 0.9500 . ?
C51 C52 1.390(8) . ?
C51 H51 0.9500 . ?
C52 C53 1.384(9) . ?
C52 H52 0.9500 . ?
C53 C54 1.385(8) . ?
C53 H53 0.9500 . ?
C54 H54 0.9500 . ?
C55 H55A 0.9800 . ?
C55 H55B 0.9800 . ?
C55 H55C 0.9800 . ?
C56 C57 1.486(8) . ?
C56 H56A 0.9800 . ?
C56 H56B 0.9800 . ?
C56 H56C 0.9800 . ?
C57 C58 1.388(8) . ?
C57 C62 1.389(8) . ?
C58 C59 1.376(8) . ?
C58 H58 0.9500 . ?
C59 C60 1.367(9) . ?
C59 H59 0.9500 . ?
C60 C61 1.386(9) . ?
C60 H60 0.9500 . ?
C61 C62 1.377(9) . ?
C61 H61 0.9500 . ?
C62 H62 0.9500 . ?
